data_7026429
loop_
_publ_author_name
'Panda, Manas K.'
'Kaur, Sukhdeep'
'Reddy, Annapureddy Rajasekhar'
'Shaikh, Mobin M.'
'Butcher, Ray J.'
'Gupta, Virendrakumar'
'Ghosh, Prasenjit'

_publ_section_title
;
 Titanium isopropoxide complexes of a series of sterically demanding
 aryloxo based [N2O2]2- ligands as precatalysts for ethylene
 polymerization.
;
_journal_issue 45
_journal_name_full 'Dalton transactions (Cambridge, England : 2003)'
_journal_page_first 11060
_journal_page_last 11068
_journal_paper_doi 10.1039/c0dt00407c
_journal_volume 39
_journal_year 2010
_chemical_formula_moiety
;
C52 H70 Cl2 N2 O4 Ti, 1.17(C7 H8), 0.83(C6 H6)
;
_chemical_formula_sum 'C65.17 H84.35 Cl2 N2 O4 Ti'
_chemical_formula_weight 1078.56
_chemical_name_systematic
;
?
;
_space_group_IT_number 15
_symmetry_cell_setting monoclinic
_symmetry_space_group_name_Hall '-C 2yc'
_symmetry_space_group_name_H-M 'C 1 2/c 1'
_atom_sites_solution_hydrogens geom
_atom_sites_solution_primary direct
_atom_sites_solution_secondary difmap
_audit_creation_method SHELXL-97
_cell_angle_alpha 90.00
_cell_angle_beta 117.09(3)
_cell_angle_gamma 90.00
_cell_formula_units_Z 4
_cell_length_a 21.794(5)
_cell_length_b 20.558(3)
_cell_length_c 15.600(3)
_cell_measurement_reflns_used 2857
_cell_measurement_temperature 150(2)
_cell_measurement_theta_max 32.6133
_cell_measurement_theta_min 2.9653
_cell_volume 6223(3)
_computing_cell_refinement 'CrysAlis RED, Oxford Diffraction Ltd.,'
_computing_data_collection 'CrysAlis CCD, Oxford Diffraction Ltd.,'
_computing_data_reduction 'CrysAlis RED, Oxford Diffraction Ltd.,'
_computing_molecular_graphics Ortep3
_computing_publication_material 'SHELXLTL (Sheldrick, 2008)'
_computing_structure_refinement 'SHELXL-97 (Sheldrick, 2008)'
_computing_structure_solution 'SHELXS-97 (Sheldrick, 2008)'
_diffrn_ambient_temperature 150(2)
_diffrn_detector_area_resol_mean 15.9948
_diffrn_measured_fraction_theta_full 0.998
_diffrn_measured_fraction_theta_max 0.909
_diffrn_measurement_device_type 'OXFORD DIFFRACTION XCALIBUR-S'
_diffrn_measurement_method \w/q-scan
_diffrn_radiation_monochromator graphite
_diffrn_radiation_source 'Enhance (Mo) X-ray Source'
_diffrn_radiation_type MoK\a
_diffrn_radiation_wavelength 0.71073
_diffrn_reflns_av_R_equivalents 0.0677
_diffrn_reflns_av_sigmaI/netI 0.1619
_diffrn_reflns_limit_h_max 31
_diffrn_reflns_limit_h_min -32
_diffrn_reflns_limit_k_max 30
_diffrn_reflns_limit_k_min -24
_diffrn_reflns_limit_l_max 17
_diffrn_reflns_limit_l_min -23
_diffrn_reflns_number 30359
_diffrn_reflns_theta_full 25.00
_diffrn_reflns_theta_max 32.64
_diffrn_reflns_theta_min 2.97
_exptl_absorpt_coefficient_mu 0.269
_exptl_absorpt_correction_T_max 0.9607
_exptl_absorpt_correction_T_min 0.9407
_exptl_absorpt_correction_type multi-scan
_exptl_absorpt_process_details
;
CrysAlis RED, Oxford Diffraction Ltd.,
Version 1.171.31.7 (release 18-10-2006 CrysAlis171 .NET)
(compiled Oct 18 2006,16:28:17)
Empirical absorption correction using spherical harmonics,
implemented in SCALE3 ABSPACK scaling algorithm.
;
_exptl_crystal_colour yellow
_exptl_crystal_density_diffrn 1.151
_exptl_crystal_density_method 'not measured'
_exptl_crystal_description block
_exptl_crystal_F_000 2310
_exptl_crystal_size_max 0.23
_exptl_crystal_size_mid 0.18
_exptl_crystal_size_min 0.15
_refine_diff_density_max 0.709
_refine_diff_density_min -0.544
_refine_diff_density_rms 0.063
_refine_ls_extinction_method none
_refine_ls_goodness_of_fit_ref 0.840
_refine_ls_hydrogen_treatment constr
_refine_ls_matrix_type full
_refine_ls_number_parameters 378
_refine_ls_number_reflns 10357
_refine_ls_number_restraints 0
_refine_ls_restrained_S_all 0.840
_refine_ls_R_factor_all 0.1501
_refine_ls_R_factor_gt 0.0577
_refine_ls_shift/su_max 0.001
_refine_ls_shift/su_mean 0.000
_refine_ls_structure_factor_coef Fsqd
_refine_ls_weighting_details 'calc w=1/[\s^2^(Fo^2^)+(0.0629P)^2^] where P=(Fo^2^+2Fc^2^)/3'
_refine_ls_weighting_scheme calc
_refine_ls_wR_factor_gt 0.1265
_refine_ls_wR_factor_ref 0.1456
_reflns_number_gt 4430
_reflns_number_total 10357
_reflns_threshold_expression I>2\s(I)
_cod_data_source_file c0dt00407c.txt
_cod_data_source_block pg250
_cod_depositor_comments
;
The following automatic conversions were performed:

'_symmetry_cell_setting' value 'Monoclinic' changed to 'monoclinic'
according to /home/saulius/struct/CIF-dictionaries/cif_core.dic
dictionary named 'cif_core.dic' version 2.4.2 from 2011-04-26.

Automatic conversion script
Id: cif_fix_values 1891 2012-01-12 08:04:46Z andrius 
;
_cod_original_cell_volume 6223(2)
_cod_original_sg_symbol_H-M 'C 2/c'
_cod_database_code 7026429

loop_
_symmetry_equiv_pos_as_xyz
'x, y, z'
'-x, y, -z+1/2'
'x+1/2, y+1/2, z'
'-x+1/2, y+1/2, -z+1/2'
'-x, -y, -z'
'x, -y, z-1/2'
'-x+1/2, -y+1/2, -z'
'x+1/2, -y+1/2, z-1/2'

loop_
_atom_site_label
_atom_site_type_symbol
_atom_site_fract_x
_atom_site_fract_y
_atom_site_fract_z
_atom_site_U_iso_or_equiv
_atom_site_adp_type
_atom_site_occupancy
_atom_site_symmetry_multiplicity
_atom_site_calc_flag
_atom_site_refinement_flags
_atom_site_disorder_assembly
_atom_site_disorder_group
Ti1 Ti 0.5000 0.18945(2) 0.7500 0.02030(11) Uani 1 2 d S . .
Cl1 Cl 0.16740(3) 0.49191(3) 0.65146(5) 0.0611(2) Uani 1 1 d . . .
O1 O 0.49527(5) 0.19843(6) 0.62684(8) 0.0228(3) Uani 1 1 d . . .
O2 O 0.42395(5) 0.13781(6) 0.70985(8) 0.0264(3) Uani 1 1 d . . .
N1 N 0.42627(6) 0.28312(7) 0.69306(10) 0.0213(3) Uani 1 1 d . . .
C1 C 0.46082(8) 0.22460(8) 0.53852(12) 0.0224(4) Uani 1 1 d . . .
C2 C 0.47938(8) 0.20984(9) 0.46459(13) 0.0266(4) Uani 1 1 d . . .
C3 C 0.44235(9) 0.24140(10) 0.37628(14) 0.0342(5) Uani 1 1 d . . .
H3A H 0.4547 0.2326 0.3263 0.041 Uiso 1 1 calc R . .
C4 C 0.38860(9) 0.28485(10) 0.35681(13) 0.0315(5) Uani 1 1 d . . .
C5 C 0.37103(8) 0.29652(9) 0.43012(13) 0.0260(4) Uani 1 1 d . . .
H5A H 0.3347 0.3261 0.4191 0.031 Uiso 1 1 calc R . .
C6 C 0.40488(8) 0.26628(8) 0.51974(12) 0.0223(4) Uani 1 1 d . . .
C7 C 0.37527(8) 0.27364(9) 0.59002(12) 0.0250(4) Uani 1 1 d . . .
H7A H 0.3271 0.2723 0.5698 0.030 Uiso 1 1 calc R . .
C8 C 0.46808(8) 0.34193(8) 0.70190(13) 0.0252(4) Uani 1 1 d . . .
H8A H 0.4404 0.3814 0.6962 0.030 Uiso 1 1 calc R . .
H8B H 0.4816 0.3426 0.6493 0.030 Uiso 1 1 calc R . .
C9 C 0.53473(8) 0.15840(9) 0.47867(13) 0.0286(4) Uani 1 1 d . . .
C10 C 0.51162(10) 0.09243(10) 0.49963(17) 0.0426(6) Uani 1 1 d . . .
H10A H 0.5449 0.0589 0.5041 0.064 Uiso 1 1 calc R . .
H10B H 0.4661 0.0814 0.4475 0.064 Uiso 1 1 calc R . .
H10C H 0.5090 0.0948 0.5607 0.064 Uiso 1 1 calc R . .
C11 C 0.60445(9) 0.17540(11) 0.56301(17) 0.0481(7) Uani 1 1 d . . .
H11A H 0.6389 0.1433 0.5671 0.072 Uiso 1 1 calc R . .
H11B H 0.6004 0.1751 0.6230 0.072 Uiso 1 1 calc R . .
H11C H 0.6187 0.2187 0.5529 0.072 Uiso 1 1 calc R . .
C12 C 0.54478(11) 0.15086(13) 0.38869(16) 0.0585(7) Uani 1 1 d . . .
H12A H 0.5785 0.1163 0.3990 0.088 Uiso 1 1 calc R . .
H12B H 0.5616 0.1919 0.3753 0.088 Uiso 1 1 calc R . .
H12C H 0.5007 0.1395 0.3339 0.088 Uiso 1 1 calc R . .
C13 C 0.35224(10) 0.31746(11) 0.25706(14) 0.0421(6) Uani 1 1 d . . .
C14 C 0.31971(14) 0.26376(15) 0.17965(17) 0.0830(10) Uani 1 1 d . . .
H14A H 0.2929 0.2840 0.1165 0.125 Uiso 1 1 calc R . .
H14B H 0.2894 0.2365 0.1954 0.125 Uiso 1 1 calc R . .
H14C H 0.3563 0.2368 0.1781 0.125 Uiso 1 1 calc R . .
C15 C 0.40264(12) 0.35821(19) 0.2396(2) 0.1125(13) Uani 1 1 d . . .
H15A H 0.4223 0.3915 0.2899 0.169 Uiso 1 1 calc R . .
H15B H 0.3789 0.3793 0.1766 0.169 Uiso 1 1 calc R . .
H15C H 0.4396 0.3304 0.2410 0.169 Uiso 1 1 calc R . .
C16 C 0.29303(10) 0.36050(11) 0.24816(15) 0.0448(6) Uani 1 1 d . . .
H16A H 0.3104 0.3941 0.2981 0.067 Uiso 1 1 calc R . .
H16B H 0.2585 0.3340 0.2560 0.067 Uiso 1 1 calc R . .
H16C H 0.2719 0.3811 0.1846 0.067 Uiso 1 1 calc R . .
C17 C 0.38765(8) 0.28730(9) 0.75173(13) 0.0262(4) Uani 1 1 d . . .
H17A H 0.3971 0.2584 0.8038 0.031 Uiso 1 1 calc R . .
C18 C 0.33299(8) 0.33959(9) 0.72409(12) 0.0240(4) Uani 1 1 d . . .
C19 C 0.26415(8) 0.32395(9) 0.66951(13) 0.0276(5) Uani 1 1 d . . .
H19A H 0.2519 0.2806 0.6470 0.033 Uiso 1 1 calc R . .
C20 C 0.21251(9) 0.37026(10) 0.64691(14) 0.0336(5) Uani 1 1 d . . .
H20A H 0.1654 0.3588 0.6101 0.040 Uiso 1 1 calc R . .
C21 C 0.23093(9) 0.43288(10) 0.67882(14) 0.0350(5) Uani 1 1 d . . .
C22 C 0.29862(9) 0.44993(10) 0.73329(15) 0.0399(6) Uani 1 1 d . . .
H22A H 0.3105 0.4935 0.7549 0.048 Uiso 1 1 calc R . .
C23 C 0.34947(9) 0.40333(9) 0.75655(14) 0.0340(5) Uani 1 1 d . . .
H23A H 0.3963 0.4150 0.7952 0.041 Uiso 1 1 calc R . .
C24 C 0.38371(8) 0.09961(9) 0.62715(14) 0.0323(5) Uani 1 1 d . . .
H24A H 0.3869 0.1188 0.5704 0.039 Uiso 1 1 calc R . .
C25 C 0.30870(9) 0.10158(11) 0.60867(16) 0.0469(6) Uani 1 1 d . . .
H25A H 0.2928 0.1468 0.6004 0.070 Uiso 1 1 calc R . .
H25B H 0.3049 0.0823 0.6635 0.070 Uiso 1 1 calc R . .
H25C H 0.2802 0.0768 0.5502 0.070 Uiso 1 1 calc R . .
C26 C 0.41097(10) 0.03104(10) 0.64202(18) 0.0494(6) Uani 1 1 d . . .
H26A H 0.4590 0.0315 0.6531 0.074 Uiso 1 1 calc R . .
H26B H 0.3831 0.0050 0.5847 0.074 Uiso 1 1 calc R . .
H26C H 0.4086 0.0120 0.6980 0.074 Uiso 1 1 calc R . .
C1S C 0.33500(18) 0.4289(2) 0.9776(2) 0.091(2) Uani 0.584(3) 1 d PG A 1
C2S C 0.3635(2) 0.49095(19) 0.9941(3) 0.103(3) Uani 0.584(3) 1 d PG A 1
H2SA H 0.3354 0.5278 0.9876 0.124 Uiso 0.584(3) 1 calc PR A 1
C3S C 0.4331(2) 0.4991(2) 1.0199(3) 0.138(3) Uani 0.584(3) 1 d PG A 1
H3SA H 0.4525 0.5414 1.0312 0.165 Uiso 0.584(3) 1 calc PR A 1
C4S C 0.47414(19) 0.4451(3) 1.0294(3) 0.121(3) Uani 0.584(3) 1 d PG A 1
H4SA H 0.5217 0.4507 1.0471 0.145 Uiso 0.584(3) 1 calc PR A 1
C5S C 0.4457(2) 0.3831(2) 1.0130(3) 0.140(3) Uani 0.584(3) 1 d PG A 1
H5SA H 0.4737 0.3463 1.0194 0.168 Uiso 0.584(3) 1 calc PR A 1
C6S C 0.3761(2) 0.37501(18) 0.9871(3) 0.114(3) Uani 0.584(3) 1 d PG A 1
H6SA H 0.3566 0.3326 0.9759 0.137 Uiso 0.584(3) 1 calc PR A 1
C7S C 0.2606(5) 0.4146(4) 0.9475(6) 0.151(4) Uani 0.584(3) 1 d P A 1
H7SA H 0.2319 0.4483 0.9027 0.227 Uiso 0.584(3) 1 calc PR A 1
H7SB H 0.2525 0.4142 1.0044 0.227 Uiso 0.584(3) 1 calc PR A 1
H7SC H 0.2487 0.3721 0.9158 0.227 Uiso 0.584(3) 1 calc PR A 1
C1SB C 0.3532(3) 0.4826(3) 1.0336(4) 0.091(3) Uani 0.416(3) 1 d PG A 2
H1SB H 0.3553 0.5256 1.0571 0.110 Uiso 0.416(3) 1 calc PR A 2
C2SB C 0.4130(3) 0.4520(4) 1.0438(5) 0.144(5) Uani 0.416(3) 1 d PG A 2
H2SB H 0.4560 0.4741 1.0742 0.173 Uiso 0.416(3) 1 calc PR A 2
C3SB C 0.4100(5) 0.3891(4) 1.0095(6) 0.126(4) Uani 0.416(3) 1 d PG A 2
H3SB H 0.4509 0.3682 1.0164 0.152 Uiso 0.416(3) 1 calc PR A 2
C4SB C 0.3472(6) 0.3568(3) 0.9650(5) 0.189(6) Uani 0.416(3) 1 d PG A 2
H4SB H 0.3451 0.3138 0.9415 0.227 Uiso 0.416(3) 1 calc PR A 2
C5SB C 0.2874(4) 0.3874(3) 0.9548(5) 0.161(8) Uani 0.416(3) 1 d PG A 2
H5SB H 0.2444 0.3653 0.9244 0.194 Uiso 0.416(3) 1 calc PR A 2
C6SB C 0.2904(3) 0.4503(3) 0.9891(5) 0.132(5) Uani 0.416(3) 1 d PG A 2
H6SB H 0.2495 0.4712 0.9822 0.158 Uiso 0.416(3) 1 calc PR A 2

loop_
_atom_site_aniso_label
_atom_site_aniso_U_11
_atom_site_aniso_U_22
_atom_site_aniso_U_33
_atom_site_aniso_U_23
_atom_site_aniso_U_13
_atom_site_aniso_U_12
Ti1 0.01916(18) 0.0186(2) 0.0211(2) 0.000 0.00742(16) 0.000
Cl1 0.0385(3) 0.0435(3) 0.0856(5) -0.0080(3) 0.0147(3) 0.0188(2)
O1 0.0221(5) 0.0242(7) 0.0195(6) 0.0005(5) 0.0071(5) 0.0039(5)
O2 0.0263(5) 0.0271(7) 0.0257(6) -0.0069(5) 0.0117(5) -0.0060(5)
N1 0.0212(6) 0.0232(7) 0.0197(7) 0.0007(6) 0.0096(5) 0.0017(5)
C1 0.0203(7) 0.0242(9) 0.0199(8) 0.0011(7) 0.0067(7) -0.0007(6)
C2 0.0240(7) 0.0311(10) 0.0248(9) 0.0014(8) 0.0113(7) 0.0032(7)
C3 0.0351(9) 0.0458(12) 0.0261(10) 0.0057(9) 0.0178(8) 0.0108(9)
C4 0.0293(8) 0.0389(11) 0.0249(9) 0.0071(8) 0.0110(8) 0.0059(8)
C5 0.0216(7) 0.0274(10) 0.0280(9) 0.0018(8) 0.0106(7) 0.0045(7)
C6 0.0196(7) 0.0259(9) 0.0209(9) -0.0007(7) 0.0088(6) 0.0006(6)
C7 0.0151(7) 0.0363(10) 0.0199(9) -0.0012(8) 0.0047(6) 0.0041(7)
C8 0.0262(8) 0.0203(9) 0.0286(9) 0.0020(7) 0.0120(7) 0.0013(7)
C9 0.0285(8) 0.0329(10) 0.0281(9) 0.0006(8) 0.0160(7) 0.0080(7)
C10 0.0421(10) 0.0318(12) 0.0593(14) -0.0017(10) 0.0278(10) 0.0065(9)
C11 0.0245(9) 0.0481(14) 0.0648(15) -0.0125(11) 0.0144(9) 0.0051(9)
C12 0.0702(12) 0.0752(17) 0.0452(12) 0.0159(12) 0.0395(11) 0.0397(12)
C13 0.0382(9) 0.0615(14) 0.0263(10) 0.0174(10) 0.0144(8) 0.0204(10)
C14 0.115(2) 0.095(2) 0.0269(13) 0.0095(13) 0.0215(14) 0.0571(18)
C15 0.0518(13) 0.199(3) 0.0921(18) 0.110(2) 0.0378(13) 0.0290(18)
C16 0.0458(11) 0.0483(13) 0.0338(11) 0.0167(10) 0.0125(9) 0.0155(10)
C17 0.0307(8) 0.0284(10) 0.0241(9) 0.0047(8) 0.0164(7) 0.0087(7)
C18 0.0253(7) 0.0256(9) 0.0214(8) -0.0010(7) 0.0109(7) 0.0031(7)
C19 0.0285(8) 0.0249(10) 0.0307(10) -0.0053(8) 0.0146(7) -0.0022(7)
C20 0.0228(8) 0.0366(11) 0.0371(11) -0.0045(9) 0.0098(8) 0.0026(8)
C21 0.0303(8) 0.0315(11) 0.0398(11) -0.0014(9) 0.0129(8) 0.0123(8)
C22 0.0380(10) 0.0263(10) 0.0494(13) -0.0120(9) 0.0146(9) 0.0013(8)
C23 0.0249(8) 0.0335(11) 0.0370(11) -0.0108(9) 0.0083(8) 0.0001(8)
C24 0.0288(8) 0.0321(11) 0.0362(10) -0.0126(9) 0.0151(8) -0.0113(8)
C25 0.0299(9) 0.0513(14) 0.0539(14) -0.0124(11) 0.0144(9) -0.0120(9)
C26 0.0516(11) 0.0337(12) 0.0671(15) -0.0179(11) 0.0306(11) -0.0099(10)
C1S 0.126(4) 0.084(4) 0.056(3) 0.017(3) 0.037(3) 0.039(4)
C2S 0.129(5) 0.095(5) 0.079(4) 0.007(4) 0.042(4) 0.044(4)
C3S 0.142(6) 0.124(6) 0.094(5) -0.027(4) 0.008(5) 0.053(5)
C4S 0.131(5) 0.112(5) 0.083(4) -0.008(4) 0.018(4) 0.044(5)
C5S 0.189(5) 0.170(6) 0.066(4) 0.041(4) 0.061(4) 0.135(5)
C6S 0.226(7) 0.084(5) 0.042(3) 0.008(3) 0.069(4) 0.040(6)
C7S 0.225(8) 0.147(8) 0.117(6) 0.037(5) 0.110(6) 0.036(7)
C1SB 0.100(6) 0.058(5) 0.094(7) 0.029(5) 0.025(5) 0.024(5)
C2SB 0.132(8) 0.224(14) 0.079(6) 0.078(8) 0.051(6) 0.040(9)
C3SB 0.172(8) 0.161(11) 0.080(7) 0.065(7) 0.086(6) 0.113(8)
C4SB 0.374(16) 0.140(10) 0.098(8) 0.054(6) 0.146(9) 0.159(10)
C5SB 0.259(18) 0.092(9) 0.048(6) 0.012(6) -0.004(9) -0.009(10)
C6SB 0.134(9) 0.091(7) 0.118(9) 0.031(6) 0.010(7) 0.047(7)

loop_
_atom_type_symbol
_atom_type_description
_atom_type_scat_dispersion_real
_atom_type_scat_dispersion_imag
_atom_type_scat_source
C C 0.0033 0.0016 'International Tables Vol C Tables 4.2.6.8 and 6.1.1.4'
H H 0.0000 0.0000 'International Tables Vol C Tables 4.2.6.8 and 6.1.1.4'
N N 0.0061 0.0033 'International Tables Vol C Tables 4.2.6.8 and 6.1.1.4'
O O 0.0106 0.0060 'International Tables Vol C Tables 4.2.6.8 and 6.1.1.4'
Cl Cl 0.1484 0.1585 'International Tables Vol C Tables 4.2.6.8 and 6.1.1.4'
Ti Ti 0.2776 0.4457 'International Tables Vol C Tables 4.2.6.8 and 6.1.1.4'

loop_
_geom_angle_atom_site_label_1
_geom_angle_atom_site_label_2
_geom_angle_atom_site_label_3
_geom_angle
_geom_angle_site_symmetry_1
_geom_angle_site_symmetry_3
O2 Ti1 O2 108.74(8) . 2_656
O2 Ti1 O1 95.03(6) . .
O2 Ti1 O1 91.51(6) 2_656 .
O2 Ti1 O1 91.51(6) . 2_656
O2 Ti1 O1 95.03(6) 2_656 2_656
O1 Ti1 O1 168.77(7) . 2_656
O2 Ti1 N1 160.72(5) . 2_656
O2 Ti1 N1 89.39(5) 2_656 2_656
O1 Ti1 N1 90.88(5) . 2_656
O1 Ti1 N1 80.09(5) 2_656 2_656
O2 Ti1 N1 89.39(5) . .
O2 Ti1 N1 160.72(5) 2_656 .
O1 Ti1 N1 80.09(5) . .
O1 Ti1 N1 90.88(5) 2_656 .
N1 Ti1 N1 73.55(7) 2_656 .
C1 O1 Ti1 145.99(11) . .
C24 O2 Ti1 136.27(12) . .
C8 N1 C7 109.35(13) . .
C8 N1 C17 112.84(14) . .
C7 N1 C17 108.33(12) . .
C8 N1 Ti1 109.86(9) . .
C7 N1 Ti1 109.75(10) . .
C17 N1 Ti1 106.65(10) . .
O1 C1 C6 118.89(17) . .
O1 C1 C2 120.98(15) . .
C6 C1 C2 120.12(15) . .
C3 C2 C1 116.83(16) . .
C3 C2 C9 121.41(17) . .
C1 C2 C9 121.66(15) . .
C4 C3 C2 124.27(19) . .
C4 C3 H3A 117.9 . .
C2 C3 H3A 117.9 . .
C5 C4 C3 116.97(17) . .
C5 C4 C13 123.43(17) . .
C3 C4 C13 119.61(18) . .
C4 C5 C6 122.17(16) . .
C4 C5 H5A 118.9 . .
C6 C5 H5A 118.9 . .
C5 C6 C1 119.50(17) . .
C5 C6 C7 118.46(15) . .
C1 C6 C7 121.70(15) . .
N1 C7 C6 116.06(13) . .
N1 C7 H7A 122.0 . .
C6 C7 H7A 122.0 . .
N1 C8 C8 109.95(12) . 2_656
N1 C8 H8A 109.7 . .
C8 C8 H8A 109.7 2_656 .
N1 C8 H8B 109.7 . .
C8 C8 H8B 109.7 2_656 .
H8A C8 H8B 108.2 . .
C12 C9 C11 108.19(17) . .
C12 C9 C10 107.78(18) . .
C11 C9 C10 108.22(16) . .
C12 C9 C2 111.69(15) . .
C11 C9 C2 111.83(16) . .
C10 C9 C2 108.99(15) . .
C9 C10 H10A 109.5 . .
C9 C10 H10B 109.5 . .
H10A C10 H10B 109.5 . .
C9 C10 H10C 109.5 . .
H10A C10 H10C 109.5 . .
H10B C10 H10C 109.5 . .
C9 C11 H11A 109.5 . .
C9 C11 H11B 109.5 . .
H11A C11 H11B 109.5 . .
C9 C11 H11C 109.5 . .
H11A C11 H11C 109.5 . .
H11B C11 H11C 109.5 . .
C9 C12 H12A 109.5 . .
C9 C12 H12B 109.5 . .
H12A C12 H12B 109.5 . .
C9 C12 H12C 109.5 . .
H12A C12 H12C 109.5 . .
H12B C12 H12C 109.5 . .
C15 C13 C16 108.6(2) . .
C15 C13 C4 110.08(17) . .
C16 C13 C4 111.77(18) . .
C15 C13 C14 111.7(2) . .
C16 C13 C14 106.02(17) . .
C4 C13 C14 108.62(19) . .
C13 C14 H14A 109.5 . .
C13 C14 H14B 109.5 . .
H14A C14 H14B 109.5 . .
C13 C14 H14C 109.5 . .
H14A C14 H14C 109.5 . .
H14B C14 H14C 109.5 . .
C13 C15 H15A 109.5 . .
C13 C15 H15B 109.5 . .
H15A C15 H15B 109.5 . .
C13 C15 H15C 109.5 . .
H15A C15 H15C 109.5 . .
H15B C15 H15C 109.5 . .
C13 C16 H16A 109.5 . .
C13 C16 H16B 109.5 . .
H16A C16 H16B 109.5 . .
C13 C16 H16C 109.5 . .
H16A C16 H16C 109.5 . .
H16B C16 H16C 109.5 . .
N1 C17 C18 116.98(15) . .
N1 C17 H17A 121.5 . .
C18 C17 H17A 121.5 . .
C19 C18 C23 118.07(16) . .
C19 C18 C17 120.13(16) . .
C23 C18 C17 121.71(15) . .
C18 C19 C20 121.47(17) . .
C18 C19 H19A 119.3 . .
C20 C19 H19A 119.3 . .
C21 C20 C19 118.72(16) . .
C21 C20 H20A 120.6 . .
C19 C20 H20A 120.6 . .
C22 C21 C20 121.27(17) . .
C22 C21 Cl1 118.99(15) . .
C20 C21 Cl1 119.73(14) . .
C21 C22 C23 119.55(18) . .
C21 C22 H22A 120.2 . .
C23 C22 H22A 120.2 . .
C22 C23 C18 120.91(16) . .
C22 C23 H23A 119.5 . .
C18 C23 H23A 119.5 . .
O2 C24 C26 109.90(15) . .
O2 C24 C25 108.78(17) . .
C26 C24 C25 111.57(17) . .
O2 C24 H24A 108.8 . .
C26 C24 H24A 108.8 . .
C25 C24 H24A 108.8 . .
C24 C25 H25A 109.5 . .
C24 C25 H25B 109.5 . .
H25A C25 H25B 109.5 . .
C24 C25 H25C 109.5 . .
H25A C25 H25C 109.5 . .
H25B C25 H25C 109.5 . .
C24 C26 H26A 109.5 . .
C24 C26 H26B 109.5 . .
H26A C26 H26B 109.5 . .
C24 C26 H26C 109.5 . .
H26A C26 H26C 109.5 . .
H26B C26 H26C 109.5 . .
C2S C1S C6S 120.0 . .
C2S C1S C7S 124.5(4) . .
C6S C1S C7S 115.5(4) . .
C3S C2S C1S 120.0 . .
C3S C2S H2SA 120.0 . .
C1S C2S H2SA 120.0 . .
C2S C3S C4S 120.0 . .
C2S C3S H3SA 120.0 . .
C4S C3S H3SA 120.0 . .
C3S C4S C5S 120.0 . .
C3S C4S H4SA 120.0 . .
C5S C4S H4SA 120.0 . .
C6S C5S C4S 120.0 . .
C6S C5S H5SA 120.0 . .
C4S C5S H5SA 120.0 . .
C5S C6S C1S 120.0 . .
C5S C6S H6SA 120.0 . .
C1S C6S H6SA 120.0 . .
C1S C7S H7SA 109.5 . .
C1S C7S H7SB 109.5 . .
H7SA C7S H7SB 109.5 . .
C1S C7S H7SC 109.5 . .
H7SA C7S H7SC 109.5 . .
H7SB C7S H7SC 109.5 . .
C2SB C1SB C6SB 120.0 . .
C2SB C1SB H1SB 120.0 . .
C6SB C1SB H1SB 120.0 . .
C1SB C2SB C3SB 120.0 . .
C1SB C2SB H2SB 120.0 . .
C3SB C2SB H2SB 120.0 . .
C4SB C3SB C2SB 120.0 . .
C4SB C3SB H3SB 120.0 . .
C2SB C3SB H3SB 120.0 . .
C3SB C4SB C5SB 120.0 . .
C3SB C4SB H4SB 120.0 . .
C5SB C4SB H4SB 120.0 . .
C6SB C5SB C4SB 120.0 . .
C6SB C5SB H5SB 120.0 . .
C4SB C5SB H5SB 120.0 . .
C5SB C6SB C1SB 120.0 . .
C5SB C6SB H6SB 120.0 . .
C1SB C6SB H6SB 120.0 . .

loop_
_geom_bond_atom_site_label_1
_geom_bond_atom_site_label_2
_geom_bond_distance
_geom_bond_site_symmetry_2
Ti1 O2 1.8224(12) .
Ti1 O2 1.8224(12) 2_656
Ti1 O1 1.8856(13) .
Ti1 O1 1.8856(13) 2_656
Ti1 N1 2.4040(14) 2_656
Ti1 N1 2.4040(14) .
Cl1 C21 1.7418(19) .
O1 C1 1.345(2) .
O2 C24 1.421(2) .
N1 C8 1.482(2) .
N1 C7 1.493(2) .
N1 C17 1.502(2) .
C1 C6 1.408(2) .
C1 C2 1.418(3) .
C2 C3 1.399(2) .
C2 C9 1.543(2) .
C3 C4 1.392(3) .
C3 H3A 0.9500 .
C4 C5 1.382(3) .
C4 C13 1.541(3) .
C5 C6 1.395(2) .
C5 H5A 0.9500 .
C6 C7 1.512(3) .
C7 H7A 0.9500 .
C8 C8 1.512(3) 2_656
C8 H8A 0.9900 .
C8 H8B 0.9900 .
C9 C12 1.524(3) .
C9 C11 1.530(2) .
C9 C10 1.533(3) .
C10 H10A 0.9800 .
C10 H10B 0.9800 .
C10 H10C 0.9800 .
C11 H11A 0.9800 .
C11 H11B 0.9800 .
C11 H11C 0.9800 .
C12 H12A 0.9800 .
C12 H12B 0.9800 .
C12 H12C 0.9800 .
C13 C15 1.502(3) .
C13 C16 1.518(3) .
C13 C14 1.549(3) .
C14 H14A 0.9800 .
C14 H14B 0.9800 .
C14 H14C 0.9800 .
C15 H15A 0.9800 .
C15 H15B 0.9800 .
C15 H15C 0.9800 .
C16 H16A 0.9800 .
C16 H16B 0.9800 .
C16 H16C 0.9800 .
C17 C18 1.514(2) .
C17 H17A 0.9500 .
C18 C19 1.384(2) .
C18 C23 1.392(3) .
C19 C20 1.391(2) .
C19 H19A 0.9500 .
C20 C21 1.373(3) .
C20 H20A 0.9500 .
C21 C22 1.371(2) .
C22 C23 1.383(3) .
C22 H22A 0.9500 .
C23 H23A 0.9500 .
C24 C26 1.506(3) .
C24 C25 1.526(3) .
C24 H24A 1.0000 .
C25 H25A 0.9800 .
C25 H25B 0.9800 .
C25 H25C 0.9800 .
C26 H26A 0.9800 .
C26 H26B 0.9800 .
C26 H26C 0.9800 .
C1S C2S 1.3900 .
C1S C6S 1.3900 .
C1S C7S 1.498(10) .
C2S C3S 1.3900 .
C2S H2SA 0.9500 .
C3S C4S 1.3900 .
C3S H3SA 0.9500 .
C4S C5S 1.3900 .
C4S H4SA 0.9500 .
C5S C6S 1.3900 .
C5S H5SA 0.9500 .
C6S H6SA 0.9500 .
C7S H7SA 0.9800 .
C7S H7SB 0.9800 .
C7S H7SC 0.9800 .
C1SB C2SB 1.3900 .
C1SB C6SB 1.3900 .
C1SB H1SB 0.9500 .
C2SB C3SB 1.3900 .
C2SB H2SB 0.9500 .
C3SB C4SB 1.3900 .
C3SB H3SB 0.9500 .
C4SB C5SB 1.3900 .
C4SB H4SB 0.9500 .
C5SB C6SB 1.3900 .
C5SB H5SB 0.9500 .
C6SB H6SB 0.9500 .

loop_
_geom_torsion_atom_site_label_1
_geom_torsion_atom_site_label_2
_geom_torsion_atom_site_label_3
_geom_torsion_atom_site_label_4
_geom_torsion
_geom_torsion_site_symmetry_1
_geom_torsion_site_symmetry_4
O2 Ti1 O1 C1 70.32(19) . .
O2 Ti1 O1 C1 179.29(19) 2_656 .
O1 Ti1 O1 C1 -55.05(18) 2_656 .
N1 Ti1 O1 C1 -91.30(19) 2_656 .
N1 Ti1 O1 C1 -18.17(18) . .
O2 Ti1 O2 C24 -76.44(15) 2_656 .
O1 Ti1 O2 C24 16.87(16) . .
O1 Ti1 O2 C24 -172.27(16) 2_656 .
N1 Ti1 O2 C24 124.21(19) 2_656 .
N1 Ti1 O2 C24 96.87(16) . .
O2 Ti1 N1 C8 -173.98(12) . .
O2 Ti1 N1 C8 -13.5(2) 2_656 .
O1 Ti1 N1 C8 -78.77(11) . .
O1 Ti1 N1 C8 94.52(11) 2_656 .
N1 Ti1 N1 C8 15.12(8) 2_656 .
O2 Ti1 N1 C7 -53.71(11) . .
O2 Ti1 N1 C7 106.77(17) 2_656 .
O1 Ti1 N1 C7 41.50(11) . .
O1 Ti1 N1 C7 -145.22(11) 2_656 .
N1 Ti1 N1 C7 135.38(14) 2_656 .
O2 Ti1 N1 C17 63.42(10) . .
O2 Ti1 N1 C17 -136.09(15) 2_656 .
O1 Ti1 N1 C17 158.63(10) . .
O1 Ti1 N1 C17 -28.08(10) 2_656 .
N1 Ti1 N1 C17 -107.48(11) 2_656 .
Ti1 O1 C1 C6 4.1(3) . .
Ti1 O1 C1 C2 -174.82(13) . .
O1 C1 C2 C3 -177.53(15) . .
C6 C1 C2 C3 3.6(3) . .
O1 C1 C2 C9 6.1(3) . .
C6 C1 C2 C9 -172.82(15) . .
C1 C2 C3 C4 -1.1(3) . .
C9 C2 C3 C4 175.37(17) . .
C2 C3 C4 C5 -0.6(3) . .
C2 C3 C4 C13 179.11(18) . .
C3 C4 C5 C6 -0.3(3) . .
C13 C4 C5 C6 180.00(18) . .
C4 C5 C6 C1 2.9(3) . .
C4 C5 C6 C7 -170.56(16) . .
O1 C1 C6 C5 176.57(15) . .
C2 C1 C6 C5 -4.5(2) . .
O1 C1 C6 C7 -10.2(2) . .
C2 C1 C6 C7 168.67(15) . .
C8 N1 C7 C6 58.43(19) . .
C17 N1 C7 C6 -178.23(14) . .
Ti1 N1 C7 C6 -62.15(16) . .
C5 C6 C7 N1 -140.12(16) . .
C1 C6 C7 N1 46.6(2) . .
C7 N1 C8 C8 -164.05(17) . 2_656
C17 N1 C8 C8 75.32(19) . 2_656
Ti1 N1 C8 C8 -43.5(2) . 2_656
C3 C2 C9 C12 3.1(3) . .
C1 C2 C9 C12 179.34(18) . .
C3 C2 C9 C11 124.5(2) . .
C1 C2 C9 C11 -59.2(2) . .
C3 C2 C9 C10 -115.9(2) . .
C1 C2 C9 C10 60.4(2) . .
C5 C4 C13 C15 117.8(3) . .
C3 C4 C13 C15 -61.9(3) . .
C5 C4 C13 C16 -3.1(3) . .
C3 C4 C13 C16 177.25(18) . .
C5 C4 C13 C14 -119.7(2) . .
C3 C4 C13 C14 60.6(3) . .
C8 N1 C17 C18 64.15(17) . .
C7 N1 C17 C18 -57.06(19) . .
Ti1 N1 C17 C18 -175.13(11) . .
N1 C17 C18 C19 100.1(2) . .
N1 C17 C18 C23 -83.5(2) . .
C23 C18 C19 C20 0.3(3) . .
C17 C18 C19 C20 176.85(18) . .
C18 C19 C20 C21 0.8(3) . .
C19 C20 C21 C22 -1.1(3) . .
C19 C20 C21 Cl1 179.90(16) . .
C20 C21 C22 C23 0.1(3) . .
Cl1 C21 C22 C23 179.16(18) . .
C21 C22 C23 C18 1.1(3) . .
C19 C18 C23 C22 -1.3(3) . .
C17 C18 C23 C22 -177.76(19) . .
Ti1 O2 C24 C26 91.2(2) . .
Ti1 O2 C24 C25 -146.44(15) . .
C6S C1S C2S C3S 0.0 . .
C7S C1S C2S C3S -178.7(5) . .
C1S C2S C3S C4S 0.0 . .
C2S C3S C4S C5S 0.0 . .
C3S C4S C5S C6S 0.0 . .
C4S C5S C6S C1S 0.0 . .
C2S C1S C6S C5S 0.0 . .
C7S C1S C6S C5S 178.8(4) . .
C6SB C1SB C2SB C3SB 0.0 . .
C1SB C2SB C3SB C4SB 0.0 . .
C2SB C3SB C4SB C5SB 0.0 . .
C3SB C4SB C5SB C6SB 0.0 . .
C4SB C5SB C6SB C1SB 0.0 . .
C2SB C1SB C6SB C5SB 0.0 . .
